data_4341223
loop_
_publ_author_name
'Chan, Chung Ying'
'Pellegrini, Paul A.'
'Greguric, Ivan'
'Barnard, Peter J.'

_publ_section_title
;
 Rhenium and technetium tricarbonyl complexes of N-heterocyclic carbene
 ligands.
;
_journal_issue 20
_journal_name_full 'Inorganic chemistry'
_journal_page_first 10862
_journal_page_last 10873
_journal_paper_doi 10.1021/ic500917s
_journal_volume 53
_journal_year 2014
_chemical_formula_moiety 'C12 H9 Cl N3 O3 Re'
_chemical_formula_sum 'C12 H9 Cl N3 O3 Re'
_chemical_formula_weight 464.87
_chemical_name_systematic
;
 ?
;
_space_group_crystal_system monoclinic
_space_group_IT_number 14
_space_group_name_Hall '-P 2ybc'
_space_group_name_H-M_alt 'P 1 21/c 1'
_symmetry_space_group_name_Hall '-P 2ybc'
_symmetry_space_group_name_H-M 'P 1 21/c 1'
_atom_sites_solution_hydrogens geom
_atom_sites_solution_primary direct
_audit_creation_date 2014-01-31
_audit_creation_method
;
Olex2 1.2
(compiled 2013.12.10 svn.r2850 for OlexSys, GUI svn.r4736)
;
_cell_angle_alpha 90
_cell_angle_beta 90.91(3)
_cell_angle_gamma 90
_cell_formula_units_Z 4
_cell_length_a 14.346(3)
_cell_length_b 10.415(2)
_cell_length_c 9.0037(18)
_cell_measurement_reflns_used 2791
_cell_measurement_temperature 173
_cell_measurement_theta_max 29.7139
_cell_measurement_theta_min 2.8344
_cell_volume 1345.1(5)
_computing_cell_refinement
;
CrysAlisPro, Agilent Technologies,
Version 1.171.35.19 (release 27-10-2011 CrysAlis171 .NET)
(compiled Oct 27 2011,15:02:11)
;
_computing_data_collection
;
CrysAlisPro, Agilent Technologies,
Version 1.171.35.19 (release 27-10-2011 CrysAlis171 .NET)
(compiled Oct 27 2011,15:02:11)
;
_computing_data_reduction
;
CrysAlisPro, Agilent Technologies,
Version 1.171.35.19 (release 27-10-2011 CrysAlis171 .NET)
(compiled Oct 27 2011,15:02:11)
;
_computing_molecular_graphics 'Olex2 (Dolomanov et al., 2009)'
_computing_publication_material 'Olex2 (Dolomanov et al., 2009)'
_computing_structure_refinement 'ShelXL (Sheldrick, 2008)'
_computing_structure_solution 'ShelXS (Sheldrick, 2008)'
_diffrn_ambient_temperature 173
_diffrn_detector_area_resol_mean 10.3281
_diffrn_measured_fraction_theta_full 0.998
_diffrn_measured_fraction_theta_max 0.999
_diffrn_measurement_device_type 'Xcalibur, Atlas, Gemini'
_diffrn_measurement_method '\w scans'
_diffrn_radiation_monochromator graphite
_diffrn_radiation_type MoK\a
_diffrn_radiation_wavelength 0.71073
_diffrn_reflns_av_R_equivalents 0.0536
_diffrn_reflns_av_unetI/netI 0.0524
_diffrn_reflns_Laue_measured_fraction_full 0.998
_diffrn_reflns_Laue_measured_fraction_max 0.999
_diffrn_reflns_limit_h_max 17
_diffrn_reflns_limit_h_min -17
_diffrn_reflns_limit_k_max 12
_diffrn_reflns_limit_k_min -12
_diffrn_reflns_limit_l_max 9
_diffrn_reflns_limit_l_min -10
_diffrn_reflns_number 6729
_diffrn_reflns_point_group_measured_fraction_full 0.998
_diffrn_reflns_point_group_measured_fraction_max 0.999
_diffrn_reflns_theta_full 25.242
_diffrn_reflns_theta_max 25.675
_diffrn_reflns_theta_min 2.840
_diffrn_source 'Enhance (Mo) X-ray Source'
_diffrn_standards_number 0
_exptl_absorpt_coefficient_mu 9.242
_exptl_absorpt_correction_T_max 1.00000
_exptl_absorpt_correction_T_min 0.40178
_exptl_absorpt_correction_type multi-scan
_exptl_absorpt_process_details
;
CrysAlisPro, Agilent Technologies,
Version 1.171.35.19 (release 27-10-2011 CrysAlis171 .NET)
(compiled Oct 27 2011,15:02:11)
Empirical absorption correction using spherical harmonics,
 implemented in SCALE3 ABSPACK scaling algorithm.
;
_exptl_crystal_colour 'clear greenish yellow'
_exptl_crystal_colour_lustre clear
_exptl_crystal_colour_modifier greenish
_exptl_crystal_colour_primary yellow
_exptl_crystal_density_diffrn 2.296
_exptl_crystal_description plate
_exptl_crystal_F_000 872
_exptl_crystal_size_max 0.04
_exptl_crystal_size_mid 0.04
_exptl_crystal_size_min 0.02
_refine_diff_density_max 1.403
_refine_diff_density_min -1.295
_refine_diff_density_rms 0.207
_refine_ls_extinction_method none
_refine_ls_goodness_of_fit_ref 1.118
_refine_ls_hydrogen_treatment mixed
_refine_ls_matrix_type full
_refine_ls_number_parameters 182
_refine_ls_number_reflns 2552
_refine_ls_number_restraints 0
_refine_ls_restrained_S_all 1.118
_refine_ls_R_factor_all 0.0473
_refine_ls_R_factor_gt 0.0388
_refine_ls_shift/su_max 0.000
_refine_ls_shift/su_mean 0.000
_refine_ls_structure_factor_coef Fsqd
_refine_ls_weighting_details
;
 w=1/[\s^2^(Fo^2^)+(0.0419P)^2^+2.6656P]
 where P=(Fo^2^+2Fc^2^)/3
;
_refine_ls_weighting_scheme calc
_refine_ls_wR_factor_gt 0.0912
_refine_ls_wR_factor_ref 0.0973
_reflns_Friedel_coverage 0.000
_reflns_number_gt 2208
_reflns_number_total 2552
_reflns_threshold_expression 'I > 2\s(I)'
_cod_data_source_file ic500917s_si_002.cif
_cod_data_source_block 3aCl
_cod_depositor_comments 'Adding full bibliography for 4341223--4341230.cif.'
_cod_database_code 4341223
_shelxl_version_number 2013-2
_shelx_space_group_comment
;
The symmetry employed for this shelxl refinement is uniquely defined
by the following loop, which should always be used as a source of
symmetry information in preference to the above space-group names.
They are only intended as comments.
;
_olex2_refinement_description
;
1. Fixed Uiso
 At 1.2 times of:
  All C(H) groups
 At 1.5 times of:
  All C(H,H,H) groups
2.a Aromatic/amide H refined with riding coordinates:
 C10(H10), C11(H11), C6(H6), C8(H8), C5(H5), C7(H7)
2.b Idealised Me refined as rotating group:
 C12(H12A,H12B,H12C)
;

loop_
_space_group_symop_operation_xyz
'x, y, z'
'-x, y+1/2, -z+1/2'
'-x, -y, -z'
'x, -y-1/2, z-1/2'

loop_
_atom_site_label
_atom_site_type_symbol
_atom_site_fract_x
_atom_site_fract_y
_atom_site_fract_z
_atom_site_U_iso_or_equiv
_atom_site_adp_type
_atom_site_occupancy
_atom_site_site_symmetry_order
_atom_site_calc_flag
_atom_site_refinement_flags_posn
Re1 Re 0.28764(2) 0.43984(3) 0.33008(3) 0.02347(14) Uani 1 1 d .
C9 C 0.3012(5) 0.6451(7) 0.3149(7) 0.0210(16) Uani 1 1 d .
Cl1 Cl 0.15037(15) 0.45337(18) 0.1561(2) 0.0315(5) Uani 1 1 d .
C10 C 0.2524(6) 0.8450(7) 0.3935(8) 0.0268(17) Uani 1 1 d .
H10 H 0.2181 0.9093 0.4438 0.032 Uiso 1 1 calc R
N2 N 0.2398(5) 0.7109(6) 0.4020(6) 0.0259(14) Uani 1 1 d .
C1 C 0.3767(6) 0.4009(8) 0.1793(9) 0.0304(18) Uani 1 1 d .
C2 C 0.2643(6) 0.2545(8) 0.3473(8) 0.0291(18) Uani 1 1 d .
O2 O 0.2549(6) 0.1473(6) 0.3521(7) 0.0519(18) Uani 1 1 d .
O1 O 0.4297(5) 0.3832(6) 0.0895(7) 0.0456(16) Uani 1 1 d .
N3 N 0.3506(5) 0.7349(7) 0.2518(7) 0.0357(17) Uani 1 1 d .
N1 N 0.1860(4) 0.5163(6) 0.4873(6) 0.0242(14) Uani 1 1 d .
C11 C 0.3219(7) 0.8626(8) 0.3004(8) 0.0334(19) Uani 1 1 d .
H11 H 0.3480 0.9424 0.2712 0.040 Uiso 1 1 calc R
C6 C 0.0582(7) 0.6230(9) 0.6659(10) 0.041(2) Uani 1 1 d .
H6 H 0.0126 0.6600 0.7281 0.050 Uiso 1 1 calc R
C4 C 0.1771(5) 0.6439(8) 0.4919(8) 0.0268(17) Uani 1 1 d .
C8 C 0.1308(6) 0.4449(10) 0.5758(9) 0.042(3) Uani 1 1 d .
H8 H 0.1385 0.3544 0.5728 0.051 Uiso 1 1 calc R
C5 C 0.1128(6) 0.7046(8) 0.5799(9) 0.0330(19) Uani 1 1 d .
H5 H 0.1061 0.7954 0.5818 0.040 Uiso 1 1 calc R
C12 C 0.4278(6) 0.7139(9) 0.1554(10) 0.043(2) Uani 1 1 d .
H12A H 0.4855 0.7072 0.2147 0.064 Uiso 1 1 calc GR
H12B H 0.4328 0.7860 0.0859 0.064 Uiso 1 1 calc GR
H12C H 0.4180 0.6341 0.0995 0.064 Uiso 1 1 calc GR
C7 C 0.0676(7) 0.4903(12) 0.6649(11) 0.054(3) Uani 1 1 d .
H7 H 0.0307 0.4361 0.7250 0.064 Uiso 1 1 calc R
O3 O 0.4334(5) 0.4141(6) 0.5771(7) 0.0420(15) Uani 1 1 d .
C3 C 0.3826(6) 0.4262(7) 0.4818(10) 0.033(2) Uani 1 1 d .

loop_
_atom_site_aniso_label
_atom_site_aniso_U_11
_atom_site_aniso_U_22
_atom_site_aniso_U_33
_atom_site_aniso_U_23
_atom_site_aniso_U_13
_atom_site_aniso_U_12
Re1 0.0267(2) 0.0200(2) 0.0238(2) 0.00059(12) 0.00340(14) 0.00133(12)
C9 0.019(4) 0.026(4) 0.019(3) 0.004(3) -0.001(3) -0.008(3)
Cl1 0.0313(11) 0.0340(11) 0.0292(10) 0.0066(8) 0.0018(8) -0.0049(8)
C10 0.034(5) 0.021(4) 0.025(4) 0.001(3) 0.007(3) -0.003(3)
N2 0.029(4) 0.027(3) 0.022(3) -0.002(3) -0.005(3) 0.005(3)
C1 0.035(5) 0.030(4) 0.026(4) -0.006(4) 0.004(4) -0.002(4)
C2 0.032(5) 0.030(5) 0.026(4) 0.004(3) 0.010(3) 0.003(4)
O2 0.086(5) 0.018(3) 0.052(4) -0.002(3) -0.002(4) -0.009(3)
O1 0.049(4) 0.046(4) 0.042(3) -0.009(3) 0.025(3) 0.013(3)
N3 0.032(4) 0.048(4) 0.027(3) 0.001(3) -0.002(3) -0.003(3)
N1 0.022(4) 0.026(3) 0.024(3) 0.004(3) -0.001(3) 0.000(3)
C11 0.043(5) 0.034(4) 0.023(4) -0.004(4) -0.005(4) 0.004(4)
C6 0.041(6) 0.040(5) 0.044(5) -0.007(4) 0.004(4) -0.003(4)
C4 0.021(4) 0.037(5) 0.023(4) -0.004(3) -0.004(3) -0.002(3)
C8 0.025(5) 0.080(8) 0.021(4) 0.010(4) 0.002(4) -0.014(4)
C5 0.029(5) 0.038(5) 0.033(4) -0.005(4) 0.006(4) 0.007(4)
C12 0.039(6) 0.046(5) 0.044(5) 0.008(4) 0.009(4) -0.008(5)
C7 0.036(6) 0.079(8) 0.046(5) 0.001(6) 0.009(5) -0.017(5)
O3 0.041(4) 0.047(4) 0.038(3) -0.005(3) -0.013(3) 0.004(3)
C3 0.030(5) 0.027(4) 0.043(5) 0.000(4) 0.018(4) 0.009(4)

loop_
_atom_type_symbol
_atom_type_description
_atom_type_scat_dispersion_real
_atom_type_scat_dispersion_imag
_atom_type_scat_source
C C 0.0033 0.0016 'International Tables Vol C Tables 4.2.6.8 and 6.1.1.4'
H H 0.0000 0.0000 'International Tables Vol C Tables 4.2.6.8 and 6.1.1.4'
N N 0.0061 0.0033 'International Tables Vol C Tables 4.2.6.8 and 6.1.1.4'
O O 0.0106 0.0060 'International Tables Vol C Tables 4.2.6.8 and 6.1.1.4'
Cl Cl 0.1484 0.1585 'International Tables Vol C Tables 4.2.6.8 and 6.1.1.4'
Re Re -1.0185 7.2310 'International Tables Vol C Tables 4.2.6.8 and 6.1.1.4'

loop_
_geom_angle_atom_site_label_1
_geom_angle_atom_site_label_2
_geom_angle_atom_site_label_3
_geom_angle
C9 Re1 Cl1 88.58(18)
C9 Re1 N1 75.1(3)
C1 Re1 C9 95.9(3)
C1 Re1 Cl1 95.5(3)
C1 Re1 C2 88.0(3)
C1 Re1 N1 170.6(3)
C2 Re1 C9 175.3(3)
C2 Re1 Cl1 88.4(2)
C2 Re1 N1 100.9(3)
N1 Re1 Cl1 81.90(16)
C3 Re1 C9 93.2(3)
C3 Re1 Cl1 173.2(2)
C3 Re1 C1 90.9(3)
C3 Re1 C2 89.5(3)
C3 Re1 N1 92.2(3)
N2 C9 Re1 113.6(5)
N3 C9 Re1 142.0(6)
N3 C9 N2 104.4(7)
C11 C10 N2 105.6(7)
C9 N2 C10 112.3(6)
C9 N2 C4 120.3(6)
C4 N2 C10 127.3(6)
O1 C1 Re1 177.2(8)
O2 C2 Re1 176.3(8)
C9 N3 C11 111.3(7)
C9 N3 C12 125.6(8)
C12 N3 C11 123.0(7)
C4 N1 Re1 116.4(5)
C4 N1 C8 118.1(7)
C8 N1 Re1 125.5(6)
C10 C11 N3 106.4(7)
C7 C6 C5 123.1(8)
N1 C4 N2 114.4(7)
N1 C4 C5 122.7(7)
C5 C4 N2 122.9(8)
C7 C8 N1 125.4(10)
C4 C5 C6 115.1(8)
C8 C7 C6 115.6(9)
O3 C3 Re1 174.9(8)

loop_
_geom_bond_atom_site_label_1
_geom_bond_atom_site_label_2
_geom_bond_distance
Re1 C9 2.151(8)
Re1 Cl1 2.501(2)
Re1 C1 1.922(8)
Re1 C2 1.965(9)
Re1 N1 2.197(6)
Re1 C3 1.919(10)
C9 N2 1.372(10)
C9 N3 1.309(10)
C10 N2 1.410(9)
C10 C11 1.326(13)
N2 C4 1.405(10)
C1 O1 1.135(9)
C2 O2 1.125(10)
N3 C11 1.461(11)
N3 C12 1.435(11)
N1 C4 1.336(10)
N1 C8 1.355(10)
C6 C5 1.399(12)
C6 C7 1.388(16)
C4 C5 1.379(11)
C8 C7 1.308(14)
O3 C3 1.124(11)
